data_4329809
loop_
_publ_author_name
'Goutam Mukherjee'
'Puspendra Singh'
'Chandrasekhar Ganguri'
'Sagar Sharma'
'Harkesh B. Singh'
'Nidhi Goel'
'Udai P. Singh'
'Ray J. Butcher'

_publ_contact_author_address
;
Department of Chemistry
Indian Institute of Technology Bombay
Powai, Mumbai-40076
India
;
_publ_contact_author_email chhbsia@chem.iitb.ac.in
_publ_contact_author_name 'Prof. Harkesh B. Singh'
_publ_section_title
;
 Selenadiazolopyridine: A Synthon for Supramolecular Assembly and
 Complexes with Metallophilic Interactions
;
_journal_name_full 'Inorganic Chemistry'
_journal_page_first 8128
_journal_page_last 8140
_journal_paper_doi 10.1021/ic3005272
_journal_volume 51
_journal_year 2012
_chemical_formula_moiety 'C10 H6 Ag2 N8 O6 Se2'
_chemical_formula_sum 'C10 H6 Ag2 N8 O6 Se2'
_chemical_formula_weight 707.89
_chemical_name_systematic
; 
 ? 
;
_space_group_IT_number 14
_symmetry_cell_setting monoclinic
_symmetry_space_group_name_Hall '-P 2yab'
_symmetry_space_group_name_H-M 'P 1 21/a 1'
_atom_sites_solution_hydrogens geom
_atom_sites_solution_primary direct
_atom_sites_solution_secondary difmap
_audit_creation_method SHELXL-97
_cell_angle_alpha 90.00
_cell_angle_beta 91.257(3)
_cell_angle_gamma 90.00
_cell_formula_units_Z 2
_cell_length_a 7.0106(3)
_cell_length_b 11.4083(3)
_cell_length_c 10.3530(3)
_cell_measurement_reflns_used 3101
_cell_measurement_temperature 173(2)
_cell_measurement_theta_max 32.4699
_cell_measurement_theta_min 4.8368
_cell_volume 827.82(5)
_computing_cell_refinement 'CrysAlis PRO (Oxford Diffraction)'
_computing_data_collection 'CrysAlis PRO (Oxford Diffraction)'
_computing_data_reduction 'CrysAlis PRO (Oxford Diffraction)'
_computing_molecular_graphics 'SHELXTL (Sheldrick, 2008)'
_computing_publication_material SHELXTL
_computing_structure_refinement 'SHELXL-97 (Sheldrick, 2008)'
_computing_structure_solution 'SHELXS-97 (Sheldrick, 2008)'
_diffrn_ambient_temperature 173(2)
_diffrn_detector_area_resol_mean 10.5081
_diffrn_measured_fraction_theta_full 0.993
_diffrn_measured_fraction_theta_max 0.921
_diffrn_measurement_device_type 'Oxford Diffraction Gemini'
_diffrn_measurement_method '\f and \w scans'
_diffrn_radiation_monochromator graphite
_diffrn_radiation_source 'fine-focus sealed tube'
_diffrn_radiation_type MoK\a
_diffrn_radiation_wavelength 0.71073
_diffrn_reflns_av_R_equivalents 0.0000
_diffrn_reflns_av_sigmaI/netI 0.1021
_diffrn_reflns_limit_h_max 10
_diffrn_reflns_limit_h_min -10
_diffrn_reflns_limit_k_max 17
_diffrn_reflns_limit_k_min 0
_diffrn_reflns_limit_l_max 14
_diffrn_reflns_limit_l_min 0
_diffrn_reflns_number 2768
_diffrn_reflns_theta_full 25.50
_diffrn_reflns_theta_max 32.52
_diffrn_reflns_theta_min 4.99
_diffrn_standards_decay_% <2%
_diffrn_standards_interval_count 50
_diffrn_standards_number 2
_exptl_absorpt_coefficient_mu 6.816
_exptl_absorpt_correction_T_max 1.00000
_exptl_absorpt_correction_T_min 0.20253
_exptl_absorpt_correction_type multi-scan
_exptl_absorpt_process_details 'CrysAlis (Oxford Diffraction)'
_exptl_crystal_colour 'pale yellow-orange'
_exptl_crystal_density_diffrn 2.840
_exptl_crystal_description plate
_exptl_crystal_F_000 664
_exptl_crystal_size_max 0.57
_exptl_crystal_size_mid 0.49
_exptl_crystal_size_min 0.14
_refine_diff_density_max 0.811
_refine_diff_density_min -0.797
_refine_diff_density_rms 0.159
_refine_ls_extinction_coef 0.0008(4)
_refine_ls_extinction_method none
_refine_ls_goodness_of_fit_ref 0.896
_refine_ls_hydrogen_treatment constr
_refine_ls_matrix_type full
_refine_ls_number_parameters 127
_refine_ls_number_reflns 2768
_refine_ls_number_restraints 0
_refine_ls_restrained_S_all 0.896
_refine_ls_R_factor_all 0.0600
_refine_ls_R_factor_gt 0.0295
_refine_ls_shift/su_max 0.000
_refine_ls_shift/su_mean 0.000
_refine_ls_structure_factor_coef Fsqd
_refine_ls_weighting_details 'calc w=1/[\s^2^(Fo^2^)+(0.0270P)^2^] where P=(Fo^2^+2Fc^2^)/3'
_refine_ls_weighting_scheme calc
_refine_ls_wR_factor_gt 0.0552
_refine_ls_wR_factor_ref 0.0602
_reflns_number_gt 1589
_reflns_number_total 2768
_reflns_threshold_expression I>2\s(I)
_cod_data_source_file ic3005272_si_002_06.cif
_cod_data_source_block 9
_cod_original_sg_symbol_H-M 'P 21/a'
_cod_database_code 4329809

loop_
_symmetry_equiv_pos_as_xyz
'x, y, z'
'-x+1/2, y+1/2, -z'
'-x, -y, -z'
'x-1/2, -y-1/2, z'

loop_
_atom_site_label
_atom_site_type_symbol
_atom_site_fract_x
_atom_site_fract_y
_atom_site_fract_z
_atom_site_U_iso_or_equiv
_atom_site_adp_type
_atom_site_occupancy
_atom_site_symmetry_multiplicity
_atom_site_calc_flag
_atom_site_refinement_flags
Ag Ag 0.50281(4) 0.39067(2) 0.42577(3) 0.02875(9) Uani 1 1 d .
Se Se 0.59271(4) 0.16398(3) 0.65368(3) 0.02353(10) Uani 1 1 d .
O1 O 0.5285(4) 0.2249(2) 0.2579(3) 0.0448(7) Uani 1 1 d .
O2 O 0.3804(4) 0.1484(3) 0.4185(3) 0.0458(7) Uani 1 1 d .
O3 O 0.3904(4) 0.0572(2) 0.2362(3) 0.0418(7) Uani 1 1 d .
N N 0.4339(4) 0.1430(3) 0.3046(3) 0.0311(7) Uani 1 1 d .
N1 N 0.5646(4) 0.3189(2) 0.6201(3) 0.0220(6) Uani 1 1 d .
N2 N 0.6816(4) 0.1900(2) 0.8141(3) 0.0241(6) Uani 1 1 d .
N3 N 0.6110(4) 0.4970(2) 0.7310(3) 0.0239(6) Uani 1 1 d .
C1 C 0.6183(4) 0.3766(3) 0.7253(3) 0.0209(7) Uani 1 1 d .
C2 C 0.6687(4) 0.5449(3) 0.8436(4) 0.0285(8) Uani 1 1 d .
H2A H 0.6643 0.6279 0.8512 0.034 Uiso 1 1 calc R
C3 C 0.7356(5) 0.4800(3) 0.9517(3) 0.0304(8) Uani 1 1 d .
H3A H 0.7763 0.5204 1.0277 0.037 Uiso 1 1 calc R
C4 C 0.7429(5) 0.3623(3) 0.9493(3) 0.0284(8) Uani 1 1 d .
H4A H 0.7869 0.3188 1.0223 0.034 Uiso 1 1 calc R
C5 C 0.6821(4) 0.3054(3) 0.8330(3) 0.0214(7) Uani 1 1 d .

loop_
_atom_site_aniso_label
_atom_site_aniso_U_11
_atom_site_aniso_U_22
_atom_site_aniso_U_33
_atom_site_aniso_U_23
_atom_site_aniso_U_13
_atom_site_aniso_U_12
Ag 0.04347(17) 0.02382(14) 0.01860(15) 0.00088(11) -0.00780(11) 0.00538(12)
Se 0.02751(19) 0.02285(17) 0.0200(2) -0.00025(14) -0.00482(13) 0.00119(14)
O1 0.0503(16) 0.0245(13) 0.060(2) 0.0004(13) 0.0129(14) -0.0032(12)
O2 0.0420(16) 0.077(2) 0.0183(17) -0.0132(14) -0.0010(12) -0.0015(14)
O3 0.0715(18) 0.0280(13) 0.0252(16) -0.0062(12) -0.0145(13) -0.0051(13)
N 0.0305(17) 0.0289(17) 0.033(2) -0.0022(14) -0.0087(14) 0.0037(13)
N1 0.0231(14) 0.0248(15) 0.0179(16) -0.0015(12) -0.0033(11) 0.0021(11)
N2 0.0285(15) 0.0233(14) 0.0203(17) 0.0012(12) -0.0030(12) -0.0003(12)
N3 0.0249(15) 0.0262(15) 0.0203(17) 0.0000(13) -0.0023(12) -0.0030(11)
C1 0.0191(16) 0.0242(17) 0.0193(19) 0.0018(14) -0.0028(13) -0.0022(13)
C2 0.0267(19) 0.0257(18) 0.033(2) 0.0112(16) -0.0008(15) -0.0032(14)
C3 0.038(2) 0.033(2) 0.019(2) -0.0043(16) -0.0060(15) -0.0017(16)
C4 0.038(2) 0.034(2) 0.0123(18) 0.0001(15) -0.0068(14) 0.0028(16)
C5 0.0178(16) 0.0256(17) 0.021(2) -0.0012(14) -0.0029(13) -0.0006(13)

loop_
_atom_type_symbol
_atom_type_description
_atom_type_scat_dispersion_real
_atom_type_scat_dispersion_imag
_atom_type_scat_source
C C 0.0033 0.0016 'International Tables Vol C Tables 4.2.6.8 and 6.1.1.4'
H H 0.0000 0.0000 'International Tables Vol C Tables 4.2.6.8 and 6.1.1.4'
N N 0.0061 0.0033 'International Tables Vol C Tables 4.2.6.8 and 6.1.1.4'
O O 0.0106 0.0060 'International Tables Vol C Tables 4.2.6.8 and 6.1.1.4'
Se Se -0.0929 2.2259 'International Tables Vol C Tables 4.2.6.8 and 6.1.1.4'
Ag Ag -0.8971 1.1015 'International Tables Vol C Tables 4.2.6.8 and 6.1.1.4'

loop_
_geom_angle_atom_site_label_1
_geom_angle_atom_site_label_2
_geom_angle_atom_site_label_3
_geom_angle
_geom_angle_site_symmetry_1
_geom_angle_site_symmetry_3
N3 Ag N1 161.46(10) 3_666 .
N3 Ag O1 87.68(10) 3_666 .
N1 Ag O1 109.11(9) . .
N3 Ag O2 114.64(9) 3_666 4_665
N1 Ag O2 77.88(9) . 4_665
O1 Ag O2 77.07(9) . 4_665
N3 Ag Ag 83.25(7) 3_666 3_666
N1 Ag Ag 80.92(7) . 3_666
O1 Ag Ag 168.55(6) . 3_666
O2 Ag Ag 100.39(6) 4_665 3_666
N2 Se N1 92.90(12) . .
N2 Se O3 75.99(10) . 3_656
N1 Se O3 166.24(10) . 3_656
N2 Se O2 167.51(10) . .
N1 Se O2 80.98(11) . .
O3 Se O2 108.27(8) 3_656 .
N O1 Ag 104.0(2) . .
N O2 Se 130.8(2) . .
O3 N O2 120.2(3) . .
O3 N O1 119.6(3) . .
O2 N O1 120.2(3) . .
C1 N1 Se 107.5(2) . .
C1 N1 Ag 127.9(2) . .
Se N1 Ag 123.75(14) . .
C5 N2 Se 107.5(2) . .
C2 N3 C1 115.7(3) . .
C2 N3 Ag 120.0(2) . 3_666
C1 N3 Ag 124.2(2) . 3_666
N1 C1 N3 121.5(3) . .
N1 C1 C5 115.7(3) . .
N3 C1 C5 122.7(3) . .
N3 C2 C3 124.3(3) . .
N3 C2 H2A 117.9 . .
C3 C2 H2A 117.9 . .
C4 C3 C2 121.4(3) . .
C4 C3 H3A 119.3 . .
C2 C3 H3A 119.3 . .
C3 C4 C5 117.4(3) . .
C3 C4 H4A 121.3 . .
C5 C4 H4A 121.3 . .
N2 C5 C4 125.1(3) . .
N2 C5 C1 116.4(3) . .
C4 C5 C1 118.5(3) . .

loop_
_geom_bond_atom_site_label_1
_geom_bond_atom_site_label_2
_geom_bond_distance
_geom_bond_site_symmetry_2
Ag N3 2.204(3) 3_666
Ag N1 2.206(3) .
Ag O1 2.578(3) .
Ag O2 2.687(3) 4_665
Ag Ag 2.9307(5) 3_666
Se N2 1.785(3) .
Se N1 1.811(3) .
Se O3 2.771(3) 3_656
Se O2 2.831(3) .
O1 N 1.249(4) .
O2 N 1.247(4) .
O3 N 1.242(4) .
N1 C1 1.321(4) .
N2 C5 1.330(4) .
N3 C2 1.342(4) .
N3 C1 1.375(4) .
N3 Ag 2.204(3) 3_666
C1 C5 1.443(4) .
C2 C3 1.413(5) .
C2 H2A 0.9500 .
C3 C4 1.344(4) .
C3 H3A 0.9500 .
C4 C5 1.426(4) .
C4 H4A 0.9500 .

loop_
_geom_hbond_atom_site_label_D
_geom_hbond_atom_site_label_H
_geom_hbond_atom_site_label_A
_geom_hbond_distance_DH
_geom_hbond_distance_HA
_geom_hbond_distance_DA
_geom_hbond_angle_DHA
_geom_hbond_site_symmetry_A
C2 H2A O1 0.95 2.42 3.138(4) 132.2 3_666
C3 H3A O3 0.95 2.45 3.146(4) 129.8 4_666
C3 H3A N2 0.95 2.55 3.449(4) 158.3 2_657

loop_
_geom_torsion_atom_site_label_1
_geom_torsion_atom_site_label_2
_geom_torsion_atom_site_label_3
_geom_torsion_atom_site_label_4
_geom_torsion
_geom_torsion_site_symmetry_1
N3 Ag O1 N -124.1(2) 3_666
N1 Ag O1 N 47.9(2) .
O2 Ag O1 N 120.0(2) 4_665
Ag Ag O1 N -161.6(2) 3_666
N2 Se O2 N 151.5(4) .
N1 Se O2 N 90.2(3) .
O3 Se O2 N -100.3(3) 3_656
Se O2 N O3 120.2(3) .
Se O2 N O1 -61.2(4) .
Ag O1 N O3 167.4(2) .
Ag O1 N O2 -11.3(3) .
N2 Se N1 C1 -0.7(2) .
O3 Se N1 C1 35.0(5) 3_656
O2 Se N1 C1 168.4(2) .
N2 Se N1 Ag 169.23(14) .
O3 Se N1 Ag -155.1(3) 3_656
O2 Se N1 Ag -21.73(13) .
N3 Ag N1 C1 -46.6(4) 3_666
O1 Ag N1 C1 159.4(2) .
O2 Ag N1 C1 87.9(3) 4_665
Ag Ag N1 C1 -14.9(2) 3_666
N3 Ag N1 Se 145.6(2) 3_666
O1 Ag N1 Se -8.34(17) .
O2 Ag N1 Se -79.88(15) 4_665
Ag Ag N1 Se 177.34(15) 3_666
N1 Se N2 C5 1.0(2) .
O3 Se N2 C5 -170.8(2) 3_656
O2 Se N2 C5 -59.2(6) .
Se N1 C1 N3 -179.1(2) .
Ag N1 C1 N3 11.6(4) .
Se N1 C1 C5 0.2(3) .
Ag N1 C1 C5 -169.17(19) .
C2 N3 C1 N1 179.7(3) .
Ag N3 C1 N1 3.4(4) 3_666
C2 N3 C1 C5 0.5(4) .
Ag N3 C1 C5 -175.8(2) 3_666
C1 N3 C2 C3 0.6(5) .
Ag N3 C2 C3 177.1(3) 3_666
N3 C2 C3 C4 -1.2(5) .
C2 C3 C4 C5 0.6(5) .
Se N2 C5 C4 179.9(2) .
Se N2 C5 C1 -1.1(3) .
C3 C4 C5 N2 179.5(3) .
C3 C4 C5 C1 0.5(5) .
N1 C1 C5 N2 0.6(4) .
N3 C1 C5 N2 179.9(3) .
N1 C1 C5 C4 179.7(3) .
N3 C1 C5 C4 -1.0(5) .
